data_7160479
loop_
_publ_author_name
'Raji Reddy, Chada'
'Sai Prakash, Kolli'
'Srinivasu, Ejjirotu'
'Subbarao, Muppidi'
'Balaji, Shiva Kumar Kota'

_publ_section_title
;
 A domino decarboxylative alkylation/annulation for the synthesis of
 pyrrolo-benzimidazolones.
;
_journal_issue 14
_journal_name_full 'Organic &amp; biomolecular chemistry'
_journal_page_first 3358
_journal_page_last 3365
_journal_paper_doi 10.1039/d5ob00093a
_journal_volume 23
_journal_year 2025
_chemical_formula_moiety 'C20 H18 N2 O'
_chemical_formula_sum 'C20 H18 N2 O'
_chemical_formula_weight 302.36
_space_group_crystal_system monoclinic
_space_group_IT_number 14
_space_group_name_Hall '-P 2yn'
_space_group_name_H-M_alt 'P 1 21/n 1'
_atom_sites_solution_hydrogens geom
_audit_creation_method SHELXL-2019/2
_audit_update_record
;
2025-01-19 deposited with the CCDC.	2025-03-04 downloaded from the CCDC.
;
_cell_angle_alpha 90
_cell_angle_beta 91.078(10)
_cell_angle_gamma 90
_cell_formula_units_Z 4
_cell_length_a 12.363(3)
_cell_length_b 9.134(2)
_cell_length_c 14.586(3)
_cell_measurement_reflns_used 4487
_cell_measurement_temperature 294(2)
_cell_measurement_theta_max 28.152
_cell_measurement_theta_min 3.986
_cell_volume 1646.8(6)
_computing_cell_refinement '<i>SAINT</i> (Bruker, 2016)'
_computing_data_collection '<i>APEX3</i> (Bruker, 2016)'
_computing_data_reduction 'Bruker SAINT'
_computing_molecular_graphics 'Bruker SHELXTL'
_computing_publication_material 'Bruker SHELXTL'
_computing_structure_refinement 'SHELXL-2018/3 (Sheldrick, 2018)'
_computing_structure_solution 'SHELXT 2018/2 (Sheldrick, 2018)'
_diffrn_ambient_temperature 294(2)
_diffrn_measured_fraction_theta_full 0.977
_diffrn_measured_fraction_theta_max 0.977
_diffrn_measurement_device_type 'Bruker D8 QUEST PHOTON-100'
_diffrn_measurement_method '\w and \f'
_diffrn_radiation_type MoK\a
_diffrn_radiation_wavelength 0.71073
_diffrn_reflns_av_R_equivalents 0.0622
_diffrn_reflns_av_unetI/netI 0.0753
_diffrn_reflns_Laue_measured_fraction_full 0.977
_diffrn_reflns_Laue_measured_fraction_max 0.977
_diffrn_reflns_limit_h_max 14
_diffrn_reflns_limit_h_min -14
_diffrn_reflns_limit_k_max 10
_diffrn_reflns_limit_k_min -10
_diffrn_reflns_limit_l_max 14
_diffrn_reflns_limit_l_min -17
_diffrn_reflns_number 10590
_diffrn_reflns_point_group_measured_fraction_full 0.977
_diffrn_reflns_point_group_measured_fraction_max 0.977
_diffrn_reflns_theta_full 24.993
_diffrn_reflns_theta_max 24.993
_diffrn_reflns_theta_min 3.296
_exptl_absorpt_coefficient_mu 0.076
_exptl_absorpt_correction_T_max 0.7457
_exptl_absorpt_correction_T_min 0.5694
_exptl_absorpt_correction_type multi-scan
_exptl_absorpt_process_details
;
 SADABS 2016/2: Krause, L., Herbst-Irmer, R., Sheldrick G.M. & Stalke D.,
 J. Appl. Cryst. 48 (2015) 3-10
;
_exptl_crystal_colour colourless
_exptl_crystal_density_diffrn 1.220
_exptl_crystal_description block
_exptl_crystal_F_000 640
_exptl_crystal_size_max 0.230
_exptl_crystal_size_mid 0.210
_exptl_crystal_size_min 0.200
_refine_diff_density_max 0.145
_refine_diff_density_min -0.125
_refine_diff_density_rms 0.027
_refine_ls_extinction_method none
_refine_ls_goodness_of_fit_ref 1.031
_refine_ls_hydrogen_treatment constr
_refine_ls_matrix_type full
_refine_ls_number_parameters 230
_refine_ls_number_reflns 2838
_refine_ls_number_restraints 42
_refine_ls_restrained_S_all 1.035
_refine_ls_R_factor_all 0.1064
_refine_ls_R_factor_gt 0.0576
_refine_ls_shift/su_max 0.001
_refine_ls_shift/su_mean 0.000
_refine_ls_structure_factor_coef Fsqd
_refine_ls_weighting_details 'w=1/[\s^2^(Fo^2^)+(0.0668P)^2^+0.1880P] where P=(Fo^2^+2Fc^2^)/3'
_refine_ls_weighting_scheme calc
_refine_ls_wR_factor_gt 0.1281
_refine_ls_wR_factor_ref 0.1491
_reflns_Friedel_coverage 0.000
_reflns_number_gt 1710
_reflns_number_total 2838
_reflns_threshold_expression 'I > 2\s(I)'
_cod_data_source_file d5ob00093a2.cif
_cod_data_source_block KB1191_0m_a
_cod_original_cell_volume 1646.9(7)
_cod_original_sg_symbol_H-M 'P 21/n'
_cod_database_code 7160479
_shelx_shelxl_version_number 2019/2
_shelx_space_group_comment
;
The symmetry employed for this shelxl refinement is uniquely defined
by the following loop, which should always be used as a source of
symmetry information in preference to the above space-group names.
They are only intended as comments.
;
_shelx_estimated_absorpt_t_min 0.983
_shelx_estimated_absorpt_t_max 0.985

loop_
_space_group_symop_operation_xyz
'x, y, z'
'-x+1/2, y+1/2, -z+1/2'
'-x, -y, -z'
'x-1/2, -y-1/2, z-1/2'

loop_
_atom_site_label
_atom_site_type_symbol
_atom_site_fract_x
_atom_site_fract_y
_atom_site_fract_z
_atom_site_U_iso_or_equiv
_atom_site_adp_type
_atom_site_occupancy
_atom_site_site_symmetry_order
_atom_site_calc_flag
_atom_site_refinement_flags_posn
_atom_site_refinement_flags_adp
_atom_site_refinement_flags_occupancy
_atom_site_disorder_assembly
_atom_site_disorder_group
C1 C 0.3602(2) 0.5417(3) 0.30963(19) 0.0957(9) Uani 1 1 d D . . . .
H1 H 0.358266 0.616566 0.266416 0.115 Uiso 1 1 calc R U . A 1
C4 C 0.3533(2) 0.3111(3) 0.44182(18) 0.0894(8) Uani 1 1 d D . . . .
H4 H 0.354911 0.237163 0.485648 0.107 Uiso 1 1 calc R U . B 1
C5 C 0.44906(18) 0.3711(3) 0.41248(16) 0.0652(6) Uani 1 1 d . . . . .
C6 C 0.45426(19) 0.4837(3) 0.34778(16) 0.0656(6) Uani 1 1 d . . . . .
C7 C 0.61775(16) 0.4272(2) 0.37783(13) 0.0503(5) Uani 1 1 d . . . . .
C8 C 0.73090(16) 0.37984(19) 0.38700(12) 0.0473(5) Uani 1 1 d . . . . .
C9 C 0.73467(17) 0.2648(2) 0.44578(12) 0.0525(5) Uani 1 1 d . . . . .
C10 C 0.62134(19) 0.2309(2) 0.47431(13) 0.0587(6) Uani 1 1 d . . . . .
C11 C 0.82885(19) 0.1703(2) 0.47933(14) 0.0670(7) Uani 1 1 d . . . . .
C12 C 0.9374(2) 0.2476(4) 0.4694(2) 0.1128(10) Uani 1 1 d . . . . .
H12A H 0.992626 0.193349 0.501669 0.169 Uiso 1 1 calc R U . . .
H12B H 0.932941 0.344473 0.494629 0.169 Uiso 1 1 calc R U . . .
H12C H 0.954887 0.253713 0.405678 0.169 Uiso 1 1 calc R U . . .
C13 C 0.8255(3) 0.0272(3) 0.42410(19) 0.1067(10) Uani 1 1 d . . . . .
H13A H 0.840002 0.047639 0.360967 0.160 Uiso 1 1 calc R U . . .
H13B H 0.755130 -0.016516 0.428638 0.160 Uiso 1 1 calc R U . . .
H13C H 0.879133 -0.039146 0.448181 0.160 Uiso 1 1 calc R U . . .
C14 C 0.8180(2) 0.1347(3) 0.58171(16) 0.1023(10) Uani 1 1 d . . . . .
H14A H 0.751658 0.082479 0.591019 0.153 Uiso 1 1 calc R U . . .
H14B H 0.817459 0.223968 0.616388 0.153 Uiso 1 1 calc R U . . .
H14C H 0.877964 0.075223 0.601670 0.153 Uiso 1 1 calc R U . . .
C15 C 0.81590(15) 0.4484(2) 0.33094(12) 0.0486(5) Uani 1 1 d . . . . .
C16 C 0.84278(19) 0.5943(2) 0.34187(15) 0.0640(6) Uani 1 1 d . . . . .
H16 H 0.806268 0.651230 0.384142 0.077 Uiso 1 1 calc R U . . .
C17 C 0.9231(2) 0.6558(3) 0.29065(19) 0.0841(8) Uani 1 1 d . . . . .
H17 H 0.941850 0.753433 0.299481 0.101 Uiso 1 1 calc R U . . .
C18 C 0.9758(2) 0.5739(4) 0.2266(2) 0.0876(9) Uani 1 1 d . . . . .
H18 H 1.031060 0.615434 0.192865 0.105 Uiso 1 1 calc R U . . .
C19 C 0.9468(2) 0.4301(3) 0.21235(17) 0.0825(8) Uani 1 1 d . . . . .
H19 H 0.980891 0.375025 0.167712 0.099 Uiso 1 1 calc R U . . .
C20 C 0.86743(18) 0.3683(3) 0.26419(14) 0.0657(6) Uani 1 1 d . . . . .
H20 H 0.847987 0.271109 0.254311 0.079 Uiso 1 1 calc R U . . .
N1 N 0.56265(15) 0.51779(18) 0.32647(11) 0.0609(5) Uani 1 1 d . . . . .
N2 N 0.55674(14) 0.33944(18) 0.43306(11) 0.0574(5) Uani 1 1 d . . . . .
O1 O 0.58637(15) 0.13297(19) 0.51993(11) 0.0890(6) Uani 1 1 d . . . . .
C2 C 0.2659(13) 0.471(3) 0.3455(19) 0.103(4) Uani 0.57(9) 1 d D U P C 1
H2 H 0.200339 0.507492 0.323052 0.123 Uiso 0.57(9) 1 calc R U P C 1
C3 C 0.2572(14) 0.359(3) 0.4076(18) 0.099(4) Uani 0.57(9) 1 d D U P C 1
H3 H 0.191247 0.318742 0.424465 0.119 Uiso 0.57(9) 1 calc R U P C 1
C2D C 0.2565(17) 0.495(4) 0.327(3) 0.115(5) Uani 0.43(9) 1 d D U P C 2
H2D H 0.192315 0.528282 0.300815 0.138 Uiso 0.43(9) 1 calc R U P C 2
C3D C 0.269(3) 0.385(5) 0.394(3) 0.118(6) Uani 0.43(9) 1 d D U P C 2
H3D H 0.201507 0.351468 0.412465 0.141 Uiso 0.43(9) 1 calc R U P C 2

loop_
_atom_site_aniso_label
_atom_site_aniso_U_11
_atom_site_aniso_U_22
_atom_site_aniso_U_33
_atom_site_aniso_U_23
_atom_site_aniso_U_13
_atom_site_aniso_U_12
C1 0.075(2) 0.118(2) 0.0936(19) -0.0329(17) -0.0092(17) 0.0335(19)
C4 0.0592(19) 0.119(2) 0.0910(18) -0.0348(17) 0.0229(15) -0.0069(17)
C5 0.0521(16) 0.0777(16) 0.0662(14) -0.0265(13) 0.0152(11) -0.0015(12)
C6 0.0502(16) 0.0790(16) 0.0676(14) -0.0268(13) -0.0012(11) 0.0164(12)
C7 0.0493(14) 0.0511(11) 0.0506(11) -0.0063(10) 0.0061(10) 0.0014(10)
C8 0.0510(13) 0.0477(11) 0.0433(11) -0.0036(9) 0.0039(9) -0.0005(9)
C9 0.0592(14) 0.0536(12) 0.0449(11) 0.0036(10) 0.0048(9) -0.0024(10)
C10 0.0700(16) 0.0592(13) 0.0474(12) 0.0019(11) 0.0123(11) -0.0072(12)
C11 0.0753(17) 0.0664(14) 0.0591(13) 0.0136(11) -0.0031(11) 0.0104(12)
C12 0.0641(19) 0.140(2) 0.133(2) 0.053(2) -0.0213(16) 0.0061(18)
C13 0.137(3) 0.0828(18) 0.100(2) -0.0070(16) -0.0177(18) 0.0442(18)
C14 0.124(3) 0.113(2) 0.0699(16) 0.0249(15) -0.0128(16) 0.0168(18)
C15 0.0448(12) 0.0543(12) 0.0467(11) 0.0062(10) -0.0003(9) 0.0006(10)
C16 0.0704(16) 0.0564(13) 0.0654(14) 0.0083(11) 0.0037(11) -0.0057(11)
C17 0.085(2) 0.0756(17) 0.0913(18) 0.0290(15) -0.0096(16) -0.0225(15)
C18 0.0556(16) 0.123(2) 0.0847(19) 0.0519(18) 0.0049(14) -0.0107(17)
C19 0.0683(18) 0.112(2) 0.0682(16) 0.0171(15) 0.0220(13) 0.0110(16)
C20 0.0650(15) 0.0703(14) 0.0623(13) 0.0013(12) 0.0126(12) -0.0014(12)
N1 0.0597(13) 0.0619(11) 0.0611(11) -0.0044(9) 0.0005(9) 0.0129(9)
N2 0.0477(12) 0.0661(11) 0.0588(10) -0.0045(9) 0.0151(9) -0.0043(9)
O1 0.1005(14) 0.0865(11) 0.0810(11) 0.0206(10) 0.0262(9) -0.0220(10)
C2 0.051(5) 0.158(8) 0.097(8) -0.033(7) -0.025(5) 0.048(5)
C3 0.052(5) 0.145(9) 0.100(7) -0.042(5) 0.019(4) 0.003(5)
C2D 0.057(7) 0.174(11) 0.113(11) -0.070(9) -0.014(6) 0.035(7)
C3D 0.066(8) 0.168(12) 0.120(12) -0.055(9) 0.018(8) -0.015(8)

loop_
_atom_type_symbol
_atom_type_description
_atom_type_scat_dispersion_real
_atom_type_scat_dispersion_imag
_atom_type_scat_source
C C 0.0033 0.0016 'International Tables Vol C Tables 4.2.6.8 and 6.1.1.4'
H H 0.0000 0.0000 'International Tables Vol C Tables 4.2.6.8 and 6.1.1.4'
N N 0.0061 0.0033 'International Tables Vol C Tables 4.2.6.8 and 6.1.1.4'
O O 0.0106 0.0060 'International Tables Vol C Tables 4.2.6.8 and 6.1.1.4'

loop_
_geom_angle_atom_site_label_1
_geom_angle_atom_site_label_2
_geom_angle_atom_site_label_3
_geom_angle
_geom_angle_site_symmetry_1
_geom_angle_site_symmetry_3
_geom_angle_publ_flag
C2D C1 C6 125.5(18) . . ?
C6 C1 C2 111.2(12) . . ?
C6 C1 H1 124.4 . . ?
C2 C1 H1 124.4 . . ?
C3 C4 C5 120.8(13) . . ?
C5 C4 C3D 107(2) . . ?
C3 C4 H4 119.6 . . ?
C5 C4 H4 119.6 . . ?
C4 C5 N2 132.4(3) . . ?
C4 C5 C6 123.5(3) . . ?
N2 C5 C6 104.07(19) . . ?
C1 C6 C5 120.2(3) . . ?
C1 C6 N1 128.2(3) . . ?
C5 C6 N1 111.44(19) . . ?
N1 C7 N2 114.97(19) . . ?
N1 C7 C8 136.73(19) . . ?
N2 C7 C8 107.92(17) . . ?
C9 C8 C7 107.89(18) . . ?
C9 C8 C15 131.27(18) . . ?
C7 C8 C15 120.63(16) . . ?
C8 C9 C10 108.29(18) . . ?
C8 C9 C11 131.24(19) . . ?
C10 C9 C11 120.39(17) . . ?
O1 C10 N2 123.8(2) . . ?
O1 C10 C9 130.9(2) . . ?
N2 C10 C9 105.20(17) . . ?
C9 C11 C12 112.08(18) . . ?
C9 C11 C13 107.51(18) . . ?
C12 C11 C13 111.1(2) . . ?
C9 C11 C14 110.62(19) . . ?
C12 C11 C14 106.5(2) . . ?
C13 C11 C14 109.09(19) . . ?
C11 C12 H12A 109.5 . . ?
C11 C12 H12B 109.5 . . ?
H12A C12 H12B 109.5 . . ?
C11 C12 H12C 109.5 . . ?
H12A C12 H12C 109.5 . . ?
H12B C12 H12C 109.5 . . ?
C11 C13 H13A 109.5 . . ?
C11 C13 H13B 109.5 . . ?
H13A C13 H13B 109.5 . . ?
C11 C13 H13C 109.5 . . ?
H13A C13 H13C 109.5 . . ?
H13B C13 H13C 109.5 . . ?
C11 C14 H14A 109.5 . . ?
C11 C14 H14B 109.5 . . ?
H14A C14 H14B 109.5 . . ?
C11 C14 H14C 109.5 . . ?
H14A C14 H14C 109.5 . . ?
H14B C14 H14C 109.5 . . ?
C16 C15 C20 118.6(2) . . ?
C16 C15 C8 121.01(18) . . ?
C20 C15 C8 120.37(17) . . ?
C17 C16 C15 120.4(2) . . ?
C17 C16 H16 119.8 . . ?
C15 C16 H16 119.8 . . ?
C18 C17 C16 120.4(2) . . ?
C18 C17 H17 119.8 . . ?
C16 C17 H17 119.8 . . ?
C17 C18 C19 119.8(2) . . ?
C17 C18 H18 120.1 . . ?
C19 C18 H18 120.1 . . ?
C20 C19 C18 119.8(2) . . ?
C20 C19 H19 120.1 . . ?
C18 C19 H19 120.1 . . ?
C19 C20 C15 120.9(2) . . ?
C19 C20 H20 119.5 . . ?
C15 C20 H20 119.5 . . ?
C7 N1 C6 102.80(18) . . ?
C7 N2 C5 106.64(18) . . ?
C7 N2 C10 110.49(17) . . ?
C5 N2 C10 140.9(2) . . ?
C3 C2 C1 130(2) . . ?
C3 C2 H2 114.8 . . ?
C1 C2 H2 114.8 . . ?
C4 C3 C2 114(2) . . ?
C4 C3 H3 123.1 . . ?
C2 C3 H3 123.1 . . ?
C1 C2D C3D 105(4) . . ?
C1 C2D H2D 127.3 . . ?
C3D C2D H2D 127.3 . . ?
C2D C3D C4 139(4) . . ?
C2D C3D H3D 110.7 . . ?
C4 C3D H3D 110.7 . . ?

loop_
_geom_bond_atom_site_label_1
_geom_bond_atom_site_label_2
_geom_bond_distance
_geom_bond_site_symmetry_2
_geom_bond_publ_flag
C1 C2D 1.382(16) . ?
C1 C6 1.385(3) . ?
C1 C2 1.439(14) . ?
C1 H1 0.9300 . ?
C4 C3 1.351(13) . ?
C4 C5 1.380(3) . ?
C4 C3D 1.419(18) . ?
C4 H4 0.9300 . ?
C5 N2 1.390(3) . ?
C5 C6 1.398(3) . ?
C6 N1 1.416(3) . ?
C7 N1 1.300(2) . ?
C7 N2 1.372(2) . ?
C7 C8 1.468(3) . ?
C8 C9 1.356(2) . ?
C8 C15 1.482(3) . ?
C9 C10 1.501(3) . ?
C9 C11 1.522(3) . ?
C10 O1 1.200(2) . ?
C10 N2 1.402(3) . ?
C11 C12 1.526(4) . ?
C11 C13 1.536(3) . ?
C11 C14 1.537(3) . ?
C12 H12A 0.9600 . ?
C12 H12B 0.9600 . ?
C12 H12C 0.9600 . ?
C13 H13A 0.9600 . ?
C13 H13B 0.9600 . ?
C13 H13C 0.9600 . ?
C14 H14A 0.9600 . ?
C14 H14B 0.9600 . ?
C14 H14C 0.9600 . ?
C15 C16 1.382(3) . ?
C15 C20 1.383(3) . ?
C16 C17 1.374(3) . ?
C16 H16 0.9300 . ?
C17 C18 1.371(4) . ?
C17 H17 0.9300 . ?
C18 C19 1.377(4) . ?
C18 H18 0.9300 . ?
C19 C20 1.372(3) . ?
C19 H19 0.9300 . ?
C20 H20 0.9300 . ?
C2 C3 1.377(13) . ?
C2 H2 0.9300 . ?
C3 H3 0.9300 . ?
C2D C3D 1.399(17) . ?
C2D H2D 0.9300 . ?
C3D H3D 0.9300 . ?

loop_
_geom_torsion_atom_site_label_1
_geom_torsion_atom_site_label_2
_geom_torsion_atom_site_label_3
_geom_torsion_atom_site_label_4
_geom_torsion
_geom_torsion_site_symmetry_1
_geom_torsion_site_symmetry_2
_geom_torsion_site_symmetry_3
_geom_torsion_site_symmetry_4
_geom_torsion_publ_flag
C3 C4 C5 N2 -177.0(14) . . . . ?
C3D C4 C5 N2 -177.7(17) . . . . ?
C3 C4 C5 C6 0.8(14) . . . . ?
C3D C4 C5 C6 0.1(17) . . . . ?
C2D C1 C6 C5 -2.3(18) . . . . ?
C2 C1 C6 C5 -0.1(11) . . . . ?
C2D C1 C6 N1 173.8(17) . . . . ?
C2 C1 C6 N1 176.0(11) . . . . ?
C4 C5 C6 C1 0.3(3) . . . . ?
N2 C5 C6 C1 178.59(18) . . . . ?
C4 C5 C6 N1 -176.43(19) . . . . ?
N2 C5 C6 N1 1.9(2) . . . . ?
N1 C7 C8 C9 -171.3(2) . . . . ?
N2 C7 C8 C9 0.9(2) . . . . ?
N1 C7 C8 C15 4.0(3) . . . . ?
N2 C7 C8 C15 176.22(15) . . . . ?
C7 C8 C9 C10 1.9(2) . . . . ?
C15 C8 C9 C10 -172.77(18) . . . . ?
C7 C8 C9 C11 178.62(19) . . . . ?
C15 C8 C9 C11 4.0(3) . . . . ?
C8 C9 C10 O1 174.2(2) . . . . ?
C11 C9 C10 O1 -2.9(3) . . . . ?
C8 C9 C10 N2 -3.9(2) . . . . ?
C11 C9 C10 N2 178.93(16) . . . . ?
C8 C9 C11 C12 21.9(3) . . . . ?
C10 C9 C11 C12 -161.7(2) . . . . ?
C8 C9 C11 C13 -100.4(3) . . . . ?
C10 C9 C11 C13 76.0(2) . . . . ?
C8 C9 C11 C14 140.6(2) . . . . ?
C10 C9 C11 C14 -43.0(3) . . . . ?
C9 C8 C15 C16 -120.7(2) . . . . ?
C7 C8 C15 C16 65.2(2) . . . . ?
C9 C8 C15 C20 61.5(3) . . . . ?
C7 C8 C15 C20 -112.6(2) . . . . ?
C20 C15 C16 C17 -3.4(3) . . . . ?
C8 C15 C16 C17 178.79(19) . . . . ?
C15 C16 C17 C18 1.5(3) . . . . ?
C16 C17 C18 C19 1.2(4) . . . . ?
C17 C18 C19 C20 -1.9(4) . . . . ?
C18 C19 C20 C15 -0.1(4) . . . . ?
C16 C15 C20 C19 2.7(3) . . . . ?
C8 C15 C20 C19 -179.49(19) . . . . ?
N2 C7 N1 C6 -1.8(2) . . . . ?
C8 C7 N1 C6 170.0(2) . . . . ?
C1 C6 N1 C7 -176.5(2) . . . . ?
C5 C6 N1 C7 -0.1(2) . . . . ?
N1 C7 N2 C5 3.1(2) . . . . ?
C8 C7 N2 C5 -170.99(15) . . . . ?
N1 C7 N2 C10 170.59(15) . . . . ?
C8 C7 N2 C10 -3.5(2) . . . . ?
C4 C5 N2 C7 175.3(2) . . . . ?
C6 C5 N2 C7 -2.8(2) . . . . ?
C4 C5 N2 C10 14.0(4) . . . . ?
C6 C5 N2 C10 -164.1(2) . . . . ?
O1 C10 N2 C7 -173.78(18) . . . . ?
C9 C10 N2 C7 4.5(2) . . . . ?
O1 C10 N2 C5 -13.0(4) . . . . ?
C9 C10 N2 C5 165.3(2) . . . . ?
C6 C1 C2 C3 -1(3) . . . . ?
C5 C4 C3 C2 -2(2) . . . . ?
C1 C2 C3 C4 2(3) . . . . ?
C6 C1 C2D C3D 3(3) . . . . ?
C1 C2D C3D C4 -3(5) . . . . ?
C5 C4 C3D C2D 2(5) . . . . ?
